data_8105159
loop_
_publ_author_name
'Mou, Xiao-Dong'
'Xu, Yang-Rong'
'Liu, Li'
'Zhang, Xiao-Fan'
'Meng, Qing-Guo'

_publ_section_title
;
 The crystal structure of 5-bromo-2-(2-methyl-2H-tetrazol-5-yl)pyridine,
 C7H6BrN5
;
_journal_issue 3
_journal_name_full 'Zeitschrift f\"ur Kristallographie - New Crystal Structures'
_journal_page_first 521
_journal_page_last 522
_journal_paper_doi 10.1515/ncrs-2019-0732
_journal_volume 235
_journal_year 2020
_chemical_formula_moiety 'C7 H6 Br N5'
_chemical_formula_sum 'C7 H6 Br N5'
_chemical_formula_weight 240.08
_space_group_crystal_system triclinic
_space_group_IT_number 2
_space_group_name_Hall '-P 1'
_space_group_name_H-M_alt 'P -1'
_atom_sites_solution_hydrogens geom
_atom_sites_solution_primary direct
_cell_angle_alpha 107.213(5)
_cell_angle_beta 99.394(4)
_cell_angle_gamma 95.540(4)
_cell_formula_units_Z 4
_cell_length_a 8.3319(4)
_cell_length_b 10.0666(5)
_cell_length_c 11.4042(6)
_cell_measurement_reflns_used 2351
_cell_measurement_temperature 293(2)
_cell_measurement_theta_max 26.1310
_cell_measurement_theta_min 3.8180
_cell_volume 890.71(8)
_computing_cell_refinement 'CrysAlisPro 1.171.39.46e (Rigaku OD, 2018)'
_computing_data_collection 'CrysAlisPro 1.171.39.46e (Rigaku OD, 2018)'
_computing_data_reduction 'CrysAlisPro 1.171.39.46e (Rigaku OD, 2018)'
_computing_molecular_graphics 'Olex2 (Dolomanov et al., 2009)'
_computing_publication_material 'Olex2 (Dolomanov et al., 2009)'
_computing_structure_refinement 'ShelXL (Sheldrick, 2015)'
_computing_structure_solution 'ShelXS (Sheldrick, 2008)'
_diffrn_ambient_temperature 293(2)
_diffrn_detector 'CCD plate'
_diffrn_detector_area_resol_mean 10.4674
_diffrn_detector_type Atlas
_diffrn_measured_fraction_theta_full 0.998
_diffrn_measured_fraction_theta_max 0.842
_diffrn_measurement_details
;
List of Runs (angles in degrees, time in seconds):

  # Type    Start    End  Width  t~exp~   \w     \q     \k     \f   Frames
--------------------------------------------------------------------------
  1  \w    -88.00  21.00   1.00    1.29    --  -11.63 -77.00-150.00  109
  2  \w    -16.00  85.00   1.00    1.29    --   11.71  57.00 120.00  101
  3  \w    -61.00  40.00   1.00    1.29    --   11.71 -57.00 -30.00  101
  4  \w   -100.00 -75.00   1.00    1.29    --  -11.63-178.00   0.00   25
;
_diffrn_measurement_device 'four-circle diffractometer'
_diffrn_measurement_device_type 'Xcalibur, Atlas, Gemini ultra'
_diffrn_measurement_method '\w scans'
_diffrn_orient_matrix_type 'CrysAlisPro convention (1999,Acta A55,543-557)'
_diffrn_orient_matrix_UB_11 -0.0855498000
_diffrn_orient_matrix_UB_12 -0.0256448000
_diffrn_orient_matrix_UB_13 -0.0197690000
_diffrn_orient_matrix_UB_21 -0.0012607000
_diffrn_orient_matrix_UB_22 -0.0120141000
_diffrn_orient_matrix_UB_23 0.0580936000
_diffrn_orient_matrix_UB_31 -0.0174770000
_diffrn_orient_matrix_UB_32 0.0690712000
_diffrn_orient_matrix_UB_33 0.0255701000
_diffrn_radiation_monochromator graphite
_diffrn_radiation_probe x-ray
_diffrn_radiation_type MoK\a
_diffrn_radiation_wavelength 0.71073
_diffrn_reflns_av_R_equivalents 0.0284
_diffrn_reflns_av_unetI/netI 0.0556
_diffrn_reflns_Laue_measured_fraction_full 0.998
_diffrn_reflns_Laue_measured_fraction_max 0.842
_diffrn_reflns_limit_h_max 10
_diffrn_reflns_limit_h_min -11
_diffrn_reflns_limit_k_max 11
_diffrn_reflns_limit_k_min -12
_diffrn_reflns_limit_l_max 13
_diffrn_reflns_limit_l_min -15
_diffrn_reflns_number 7994
_diffrn_reflns_point_group_measured_fraction_full 0.998
_diffrn_reflns_point_group_measured_fraction_max 0.842
_diffrn_reflns_theta_full 25.242
_diffrn_reflns_theta_max 29.566
_diffrn_reflns_theta_min 3.414
_diffrn_source 'fine-focus sealed X-ray tube'
_diffrn_source_type 'Enhance (Mo) X-ray Source'
_exptl_absorpt_coefficient_mu 4.573
_exptl_absorpt_correction_T_max 1.00000
_exptl_absorpt_correction_T_min 0.72704
_exptl_absorpt_correction_type multi-scan
_exptl_absorpt_process_details
;
CrysAlisPro 1.171.39.46e (Rigaku Oxford Diffraction, 2018)
Empirical absorption correction using spherical harmonics,
 implemented in SCALE3 ABSPACK scaling algorithm.
;
_exptl_crystal_colour 'clear light colourless'
_exptl_crystal_colour_lustre clear
_exptl_crystal_colour_modifier light
_exptl_crystal_colour_primary colourless
_exptl_crystal_density_diffrn 1.790
_exptl_crystal_description block
_exptl_crystal_F_000 472
_exptl_crystal_size_max 0.24
_exptl_crystal_size_mid 0.21
_exptl_crystal_size_min 0.17
_refine_diff_density_max 0.389
_refine_diff_density_min -0.776
_refine_diff_density_rms 0.150
_refine_ls_extinction_coef .
_refine_ls_extinction_method none
_refine_ls_goodness_of_fit_ref 1.023
_refine_ls_hydrogen_treatment constr
_refine_ls_matrix_type full
_refine_ls_number_parameters 237
_refine_ls_number_reflns 4190
_refine_ls_number_restraints 0
_refine_ls_restrained_S_all 1.023
_refine_ls_R_factor_all 0.0873
_refine_ls_R_factor_gt 0.0452
_refine_ls_shift/su_max 0.001
_refine_ls_shift/su_mean 0.000
_refine_ls_structure_factor_coef Fsqd
_refine_ls_weighting_details
;
 w=1/[\s^2^(Fo^2^)+(0.0399P)^2^]
 where P=(Fo^2^+2Fc^2^)/3
;
_refine_ls_weighting_scheme calc
_refine_ls_wR_factor_gt 0.0825
_refine_ls_wR_factor_ref 0.0972
_reflns_Friedel_coverage 0.000
_reflns_Friedel_fraction_full .
_reflns_Friedel_fraction_max .
_reflns_number_gt 2696
_reflns_number_total 4190
_reflns_threshold_expression 'I > 2\s(I)'
_cod_data_source_file suppl_ncrs-2019-0732_suppl.cif
_cod_data_source_block 1
_cod_database_code 8105159
_chemical_oxdiff_formula 'C1 H1 N1 Br1'
_shelx_space_group_comment
;
The symmetry employed for this shelxl refinement is uniquely defined
by the following loop, which should always be used as a source of
symmetry information in preference to the above space-group names.
They are only intended as comments.
;
_reflns_odcompleteness_completeness 99.81
_reflns_odcompleteness_iscentric 1
_reflns_odcompleteness_theta 26.32
_olex2_refinement_description
;
1. Fixed Uiso
 At 1.2 times of:
  All C(H) groups
 At 1.5 times of:
  All C(H,H,H) groups
2.a Aromatic/amide H refined with riding coordinates:
 C1(H1), C4(H4), C10(H10), C11(H11), C3(H3), C8(H8)
2.b Idealised Me refined as rotating group:
 C7(H7A,H7B,H7C), C14(H14A,H14B,H14C)
;

loop_
_space_group_symop_operation_xyz
'x, y, z'
'-x, -y, -z'

loop_
_atom_site_label
_atom_site_type_symbol
_atom_site_fract_x
_atom_site_fract_y
_atom_site_fract_z
_atom_site_U_iso_or_equiv
_atom_site_adp_type
_atom_site_occupancy
_atom_site_site_symmetry_order
_atom_site_calc_flag
_atom_site_refinement_flags_posn
_atom_site_refinement_flags_adp
_atom_site_refinement_flags_occupancy
_atom_site_disorder_assembly
_atom_site_disorder_group
Br1 Br 0.44510(5) 0.72468(3) 0.04301(4) 0.05319(15) Uani 1 1 d . . . . .
Br2 Br -0.28943(5) -0.00876(4) 0.28107(4) 0.06311(17) Uani 1 1 d . . . . .
C1 C 0.2354(4) 0.4913(3) 0.0550(3) 0.0401(8) Uani 1 1 d . . . . .
H1 H 0.2733 0.5332 0.1409 0.048 Uiso 1 1 calc R . . . .
C2 C 0.2927(4) 0.5550(3) -0.0250(3) 0.0359(8) Uani 1 1 d . . . . .
C3 C 0.2416(4) 0.4947(3) -0.1518(3) 0.0410(8) Uani 1 1 d . . . . .
H3 H 0.2811 0.5351 -0.2072 0.049 Uiso 1 1 calc R . . . .
C4 C 0.1303(4) 0.3729(3) -0.1947(3) 0.0409(8) Uani 1 1 d . . . . .
H4 H 0.0914 0.3296 -0.2803 0.049 Uiso 1 1 calc R . . . .
C5 C 0.0764(4) 0.3150(3) -0.1091(3) 0.0336(8) Uani 1 1 d . . . . .
C6 C -0.0449(4) 0.1867(3) -0.1516(3) 0.0344(8) Uani 1 1 d . . . . .
C7 C -0.2890(5) -0.0990(3) -0.1233(4) 0.0530(10) Uani 1 1 d . . . . .
H7A H -0.2119 -0.1495 -0.0892 0.079 Uiso 1 1 calc GR . . . .
H7B H -0.3637 -0.1630 -0.1955 0.079 Uiso 1 1 calc GR . . . .
H7C H -0.3499 -0.0561 -0.0613 0.079 Uiso 1 1 calc GR . . . .
C8 C -0.0390(5) 0.2006(3) 0.4522(3) 0.0465(9) Uani 1 1 d . . . . .
H8 H -0.0665 0.1557 0.5083 0.056 Uiso 1 1 calc R . . . .
C9 C -0.1221(4) 0.1491(3) 0.3300(3) 0.0385(8) Uani 1 1 d . . . . .
C10 C -0.0824(4) 0.2125(3) 0.2452(3) 0.0450(9) Uani 1 1 d . . . . .
H10 H -0.1361 0.1784 0.1616 0.054 Uiso 1 1 calc R . . . .
C11 C 0.0385(5) 0.3275(3) 0.2870(3) 0.0429(9) Uani 1 1 d . . . . .
H11 H 0.0682 0.3726 0.2317 0.051 Uiso 1 1 calc R . . . .
C12 C 0.1164(4) 0.3763(3) 0.4122(3) 0.0337(7) Uani 1 1 d . . . . .
C13 C 0.2456(4) 0.4988(3) 0.4608(3) 0.0345(8) Uani 1 1 d . . . . .
C14 C 0.5067(5) 0.7776(4) 0.4374(4) 0.0600(11) Uani 1 1 d . . . . .
H14A H 0.5730 0.8449 0.5121 0.090 Uiso 1 1 calc GR . . . .
H14B H 0.4344 0.8247 0.3947 0.090 Uiso 1 1 calc GR . . . .
H14C H 0.5767 0.7334 0.3835 0.090 Uiso 1 1 calc GR . . . .
N1 N 0.1292(3) 0.3736(3) 0.0155(2) 0.0387(7) Uani 1 1 d . . . . .
N2 N -0.0878(3) 0.1123(3) -0.0788(2) 0.0367(7) Uani 1 1 d . . . . .
N3 N -0.1997(3) 0.0108(3) -0.1599(3) 0.0385(7) Uani 1 1 d . . . . .
N4 N -0.2280(4) 0.0181(3) -0.2734(3) 0.0506(8) Uani 1 1 d . . . . .
N5 N -0.1306(4) 0.1302(3) -0.2713(3) 0.0497(8) Uani 1 1 d . . . . .
N6 N 0.0791(4) 0.3119(3) 0.4943(3) 0.0456(8) Uani 1 1 d . . . . .
N7 N 0.3303(4) 0.5504(3) 0.5798(3) 0.0437(7) Uani 1 1 d . . . . .
N8 N 0.4346(4) 0.6601(3) 0.5844(3) 0.0460(8) Uani 1 1 d . . . . .
N9 N 0.4088(3) 0.6704(3) 0.4711(3) 0.0408(7) Uani 1 1 d . . . . .
N10 N 0.2922(3) 0.5733(3) 0.3897(3) 0.0402(7) Uani 1 1 d . . . . .

loop_
_atom_site_aniso_label
_atom_site_aniso_U_11
_atom_site_aniso_U_22
_atom_site_aniso_U_33
_atom_site_aniso_U_23
_atom_site_aniso_U_13
_atom_site_aniso_U_12
Br1 0.0471(3) 0.0392(2) 0.0682(3) 0.01323(17) 0.0112(2) -0.00433(16)
Br2 0.0607(3) 0.0500(2) 0.0667(3) 0.00948(19) 0.0106(2) -0.01575(19)
N1 0.0447(19) 0.0426(15) 0.0277(16) 0.0132(12) 0.0042(13) -0.0003(13)
N2 0.0396(17) 0.0369(14) 0.0304(15) 0.0118(12) 0.0010(13) -0.0021(12)
N9 0.0385(18) 0.0419(15) 0.0415(18) 0.0171(13) 0.0041(14) -0.0014(13)
N5 0.055(2) 0.0538(18) 0.0344(18) 0.0170(14) -0.0028(15) -0.0079(16)
N8 0.052(2) 0.0463(16) 0.0343(18) 0.0100(13) 0.0041(15) -0.0017(14)
N3 0.0370(18) 0.0387(15) 0.0373(17) 0.0131(12) 0.0017(13) 0.0002(12)
C1 0.045(2) 0.0427(18) 0.0277(19) 0.0076(14) 0.0049(16) -0.0007(16)
N4 0.051(2) 0.0517(18) 0.0398(19) 0.0127(14) -0.0044(15) -0.0072(15)
C2 0.038(2) 0.0310(16) 0.038(2) 0.0108(14) 0.0086(16) 0.0014(14)
C4 0.054(2) 0.0420(19) 0.0261(18) 0.0135(14) 0.0056(16) 0.0017(16)
C7 0.052(3) 0.047(2) 0.059(3) 0.0218(18) 0.007(2) -0.0067(18)
N10 0.0394(18) 0.0446(16) 0.0358(16) 0.0165(13) 0.0033(14) -0.0015(13)
N7 0.049(2) 0.0448(16) 0.0338(17) 0.0121(12) 0.0045(14) -0.0009(14)
C10 0.047(2) 0.050(2) 0.034(2) 0.0118(16) 0.0038(17) 0.0005(17)
N6 0.056(2) 0.0473(16) 0.0311(16) 0.0137(13) 0.0073(14) -0.0055(14)
C9 0.037(2) 0.0347(17) 0.040(2) 0.0058(14) 0.0084(17) 0.0017(15)
C11 0.052(2) 0.0463(19) 0.034(2) 0.0195(15) 0.0098(17) 0.0022(17)
C6 0.034(2) 0.0386(17) 0.0301(19) 0.0107(14) 0.0049(15) 0.0068(14)
C13 0.036(2) 0.0382(17) 0.0293(19) 0.0108(14) 0.0071(15) 0.0055(14)
C5 0.036(2) 0.0355(16) 0.0306(19) 0.0140(14) 0.0049(15) 0.0036(14)
C12 0.036(2) 0.0347(16) 0.0337(19) 0.0130(14) 0.0108(15) 0.0062(14)
C3 0.047(2) 0.0423(18) 0.043(2) 0.0236(16) 0.0160(17) 0.0067(16)
C8 0.054(2) 0.047(2) 0.041(2) 0.0213(17) 0.0115(18) -0.0037(18)
C14 0.058(3) 0.059(2) 0.063(3) 0.032(2) 0.005(2) -0.014(2)

loop_
_atom_type_symbol
_atom_type_description
_atom_type_scat_dispersion_real
_atom_type_scat_dispersion_imag
_atom_type_scat_source
C C 0.0033 0.0016 'International Tables Vol C Tables 4.2.6.8 and 6.1.1.4'
H H 0.0000 0.0000 'International Tables Vol C Tables 4.2.6.8 and 6.1.1.4'
Br Br -0.2901 2.4595 'International Tables Vol C Tables 4.2.6.8 and 6.1.1.4'
N N 0.0061 0.0033 'International Tables Vol C Tables 4.2.6.8 and 6.1.1.4'

loop_
_geom_angle_atom_site_label_1
_geom_angle_atom_site_label_2
_geom_angle_atom_site_label_3
_geom_angle
_geom_angle_site_symmetry_1
_geom_angle_site_symmetry_3
C1 N1 C5 117.3(3) . .
N3 N2 C6 101.3(3) . .
N8 N9 N10 114.3(2) . .
N8 N9 C14 122.3(3) . .
N10 N9 C14 123.3(3) . .
N4 N5 C6 105.9(3) . .
N9 N8 N7 106.1(3) . .
N2 N3 C7 122.4(3) . .
N4 N3 N2 114.7(3) . .
N4 N3 C7 122.9(3) . .
N1 C1 C2 123.0(3) . .
N3 N4 N5 106.5(3) . .
C1 C2 Br1 119.2(2) . .
C3 C2 Br1 120.8(2) . .
C3 C2 C1 119.9(3) . .
C3 C4 C5 119.3(3) . .
N9 N10 C13 101.4(3) . .
N8 N7 C13 106.0(3) . .
C11 C10 C9 118.2(3) . .
C8 N6 C12 117.8(3) . .
C10 C9 Br2 121.1(3) . .
C8 C9 Br2 119.3(2) . .
C8 C9 C10 119.6(3) . .
C10 C11 C12 119.7(3) . .
N2 C6 N5 111.6(3) . .
N2 C6 C5 125.1(3) . .
N5 C6 C5 123.3(3) . .
N10 C13 N7 112.2(3) . .
N10 C13 C12 122.6(3) . .
N7 C13 C12 125.2(3) . .
N1 C5 C4 122.6(3) . .
N1 C5 C6 116.7(3) . .
C4 C5 C6 120.7(3) . .
N6 C12 C11 121.8(3) . .
N6 C12 C13 116.7(3) . .
C11 C12 C13 121.5(3) . .
C2 C3 C4 117.9(3) . .
N6 C8 C9 123.0(3) . .

loop_
_geom_bond_atom_site_label_1
_geom_bond_atom_site_label_2
_geom_bond_distance
_geom_bond_site_symmetry_2
Br1 C2 1.899(3) .
Br2 C9 1.891(3) .
N1 C1 1.319(4) .
N1 C5 1.346(4) .
N2 N3 1.321(3) .
N2 C6 1.339(4) .
N9 N8 1.311(4) .
N9 N10 1.322(4) .
N9 C14 1.468(4) .
N5 N4 1.316(4) .
N5 C6 1.356(4) .
N8 N7 1.320(4) .
N3 N4 1.303(4) .
N3 C7 1.471(4) .
C1 C2 1.380(4) .
C2 C3 1.368(5) .
C4 C5 1.387(4) .
C4 C3 1.371(4) .
N10 C13 1.333(4) .
N7 C13 1.345(4) .
C10 C9 1.372(4) .
C10 C11 1.368(4) .
N6 C12 1.344(4) .
N6 C8 1.330(4) .
C9 C8 1.371(5) .
C11 C12 1.386(5) .
C6 C5 1.463(4) .
C13 C12 1.460(4) .
